data_7251482
loop_
_publ_author_name
'Alfuth, Jan'
'Chojnacki, Jaros\/law'
'Po\/lo\'nski, Tadeusz'
'Olszewska, Teresa'

_publ_section_title
;
 Structural diversity of supramolecular networks composed of
 2,1,3-chalcogenadiazole silver(i) complexes: the role of chalcogen
 bonding in molecular self--assembly
;
_journal_issue 7
_journal_name_full CrystEngComm
_journal_page_first 1206
_journal_page_last 1214
_journal_paper_doi 10.1039/D5CE00963D
_journal_volume 28
_journal_year 2026
_chemical_absolute_configuration ad
_chemical_formula_moiety 'C12 H10 Ag N4 O S2, B F4'
_chemical_formula_sum 'C12 H10 Ag B F4 N4 O S2'
_chemical_formula_weight 485.04
_space_group_crystal_system monoclinic
_space_group_IT_number 4
_space_group_name_Hall 'P 2yb'
_space_group_name_H-M_alt 'P 1 21 1'
_atom_sites_solution_hydrogens mixed
_atom_sites_solution_primary direct
_atom_sites_solution_secondary difmap
_audit_creation_date 2025-09-01
_audit_creation_method
;
Olex2 1.2
(compiled 2018.05.29 svn.r3508 for OlexSys, GUI svn.r5506)
;
_audit_update_record
;
2025-09-04 deposited with the CCDC.	2026-01-05 downloaded from the CCDC.
;
_cell_angle_alpha 90
_cell_angle_beta 106.456(4)
_cell_angle_gamma 90
_cell_formula_units_Z 2
_cell_length_a 6.9919(4)
_cell_length_b 11.3238(6)
_cell_length_c 10.4854(5)
_cell_measurement_reflns_used 29220
_cell_measurement_temperature 120
_cell_measurement_theta_max 29.74
_cell_measurement_theta_min 2.02
_cell_volume 796.17(7)
_computing_cell_refinement 'X-Area Recipe 1.34.0.0 (STOE, 2019)'
_computing_data_collection 'X-Area WinXpose 2.0.22.0 (STOE, 2016)'
_computing_data_reduction 'X-Area Integrate 1.77.0.0 (STOE, 2019) X-Area LANA 1.77.1.0 (STOE, 2019)'
_computing_molecular_graphics 'Olex2 (Dolomanov et al., 2009)'
_computing_publication_material 'Olex2 (Dolomanov et al., 2009)'
_computing_structure_refinement 'ShelXL (Sheldrick, 2015)'
_computing_structure_solution 'ShelXS (Sheldrick, 2008)'
_diffrn_ambient_temperature 120.0
_diffrn_detector_area_resol_mean 6.67
_diffrn_measured_fraction_theta_full 0.999
_diffrn_measured_fraction_theta_max 0.987
_diffrn_measurement_device_type 'STOE IPDS 2T'
_diffrn_measurement_method 'rotation method, \w scans'
_diffrn_radiation_type MoK\a
_diffrn_radiation_wavelength 0.71073
_diffrn_reflns_av_R_equivalents 0.0287
_diffrn_reflns_av_unetI/netI 0.0201
_diffrn_reflns_Laue_measured_fraction_full 0.999
_diffrn_reflns_Laue_measured_fraction_max 0.987
_diffrn_reflns_limit_h_max 9
_diffrn_reflns_limit_h_min -9
_diffrn_reflns_limit_k_max 15
_diffrn_reflns_limit_k_min -15
_diffrn_reflns_limit_l_max 14
_diffrn_reflns_limit_l_min -14
_diffrn_reflns_number 11080
_diffrn_reflns_point_group_measured_fraction_full 0.944
_diffrn_reflns_point_group_measured_fraction_max 0.925
_diffrn_reflns_theta_full 25.242
_diffrn_reflns_theta_max 29.285
_diffrn_reflns_theta_min 2.025
_diffrn_source 'GeniX Mo, 0.05 x 0.05 mm2 microfocus'
_exptl_absorpt_coefficient_mu 1.580
_exptl_absorpt_correction_T_max 0.9381
_exptl_absorpt_correction_T_min 0.3351
_exptl_absorpt_correction_type multi-scan
_exptl_absorpt_process_details
'STOE LANA, absorption correction by scaling of reflection intensities. J. Koziskova, F. Hahn, J. Richter, J. Kozisek, "Comparison of different absorption corrections on the model structure of tetrakis(\m~2~-acetato)- diaqua-di-copper(II)", Acta Chimica Slovaca, vol. 9, no. 2, 2016, pp. 136 - 140. Afterwards a spherical absorption correction was performed within STOE LANA.'
_exptl_crystal_colour colourless
_exptl_crystal_colour_primary colourless
_exptl_crystal_density_diffrn 2.023
_exptl_crystal_density_method 'not measured'
_exptl_crystal_description block
_exptl_crystal_F_000 476
_exptl_crystal_size_max 0.24
_exptl_crystal_size_mid 0.12
_exptl_crystal_size_min 0.09
_refine_diff_density_max 0.726
_refine_diff_density_min -0.382
_refine_diff_density_rms 0.081
_refine_ls_abs_structure_details
;
 Flack x determined using 1708 quotients [(I+)-(I-)]/[(I+)+(I-)]
 (Parsons, Flack and Wagner, Acta Cryst. B69 (2013) 249-259).
;
_refine_ls_abs_structure_Flack 0.206(15)
_refine_ls_extinction_method none
_refine_ls_goodness_of_fit_ref 1.035
_refine_ls_hydrogen_treatment constr
_refine_ls_matrix_type full
_refine_ls_number_parameters 227
_refine_ls_number_reflns 4042
_refine_ls_number_restraints 1
_refine_ls_restrained_S_all 1.035
_refine_ls_R_factor_all 0.0216
_refine_ls_R_factor_gt 0.0210
_refine_ls_shift/su_max 0.000
_refine_ls_shift/su_mean 0.000
_refine_ls_structure_factor_coef Fsqd
_refine_ls_weighting_details 'w=1/[\s^2^(Fo^2^)+(0.0336P)^2^+0.4410P] where P=(Fo^2^+2Fc^2^)/3'
_refine_ls_weighting_scheme calc
_refine_ls_wR_factor_gt 0.0545
_refine_ls_wR_factor_ref 0.0548
_reflns_Friedel_coverage 0.789
_reflns_Friedel_fraction_full 0.883
_reflns_Friedel_fraction_max 0.857
_reflns_number_gt 3965
_reflns_number_total 4042
_reflns_threshold_expression 'I > 2\s(I)'
_cod_data_source_file d5ce00963d2.cif
_cod_data_source_block 6a
_cod_depositor_comments 'Adding full bibliography for 7251474--7251487.cif.'
_cod_database_code 7251482
_shelx_shelxl_version_number 2018/3
_shelx_space_group_comment
;
The symmetry employed for this shelxl refinement is uniquely defined
by the following loop, which should always be used as a source of
symmetry information in preference to the above space-group names.
They are only intended as comments.
;
_shelx_estimated_absorpt_t_max 0.871
_shelx_estimated_absorpt_t_min 0.703
_olex2_refinement_description
;
1. Fixed Uiso
 At 1.2 times of:
  All C(H) groups
 At 1.5 times of:
  All O(H,H) groups
2.a Rotating group:
 O1(H1A,H1B)
2.b Aromatic/amide H refined with riding coordinates:
 C11(H11), C12(H12), C9(H9), C6(H6), C10(H10), C5(H5), C4(H4), C3(H3)
;
_olex2_submission_special_instructions 'No special instructions were received'

loop_
_space_group_symop_operation_xyz
'x, y, z'
'-x, y+1/2, -z'

loop_
_atom_site_label
_atom_site_type_symbol
_atom_site_fract_x
_atom_site_fract_y
_atom_site_fract_z
_atom_site_U_iso_or_equiv
_atom_site_adp_type
_atom_site_occupancy
_atom_site_site_symmetry_order
_atom_site_calc_flag
_atom_site_refinement_flags_posn
_atom_site_refinement_flags_adp
_atom_site_refinement_flags_occupancy
_atom_site_disorder_assembly
_atom_site_disorder_group
Ag1 Ag 0.31379(3) 0.51526(2) 0.55447(2) 0.01936(7) Uani 1 1 d . . . . .
S1 S 0.29021(10) 0.50493(9) 0.23046(7) 0.01805(15) Uani 1 1 d . . . . .
S2 S 0.32036(11) 0.49175(5) 0.87037(8) 0.01727(17) Uani 1 1 d . . . . .
N4 N 0.3092(4) 0.3822(2) 0.9660(3) 0.0185(5) Uani 1 1 d . . . . .
O1 O 0.5184(4) 0.6826(3) 0.6981(3) 0.0355(6) Uani 1 1 d . . . . .
H1A H 0.611921 0.653074 0.763424 0.053 Uiso 1 1 d GR . . . .
H1B H 0.444284 0.721376 0.737667 0.053 Uiso 1 1 d GR . . . .
N2 N 0.2591(4) 0.6062(2) 0.1190(3) 0.0192(5) Uani 1 1 d . . . . .
N1 N 0.2907(4) 0.5861(2) 0.3595(3) 0.0175(5) Uani 1 1 d . . . . .
C7 C 0.2774(4) 0.3052(3) 0.7552(3) 0.0143(5) Uani 1 1 d . . . . .
N3 N 0.2983(4) 0.4214(2) 0.7316(3) 0.0160(4) Uani 1 1 d . . . . .
C2 C 0.2450(4) 0.7101(3) 0.1784(3) 0.0159(5) Uani 1 1 d . . . . .
C1 C 0.2639(4) 0.6997(3) 0.3172(3) 0.0165(5) Uani 1 1 d . . . . .
C8 C 0.2844(4) 0.2834(3) 0.8912(3) 0.0161(5) Uani 1 1 d . . . . .
C11 C 0.2270(4) 0.1001(3) 0.7081(3) 0.0208(6) Uani 1 1 d . . . . .
H11 H 0.206509 0.035524 0.647947 0.025 Uiso 1 1 calc R . . . .
C12 C 0.2485(4) 0.2112(3) 0.6622(3) 0.0180(5) Uani 1 1 d . . . . .
H12 H 0.244156 0.224643 0.572010 0.022 Uiso 1 1 calc R . . . .
C9 C 0.2621(5) 0.1671(3) 0.9339(3) 0.0206(6) Uani 1 1 d . . . . .
H9 H 0.266269 0.151481 1.023645 0.025 Uiso 1 1 calc R . . . .
C6 C 0.2522(5) 0.8004(3) 0.3952(3) 0.0209(6) Uani 1 1 d . . . . .
H6 H 0.267231 0.794337 0.487864 0.025 Uiso 1 1 calc R . . . .
C10 C 0.2345(5) 0.0784(3) 0.8437(3) 0.0209(6) Uani 1 1 d . . . . .
H10 H 0.219877 -0.000210 0.871311 0.025 Uiso 1 1 calc R . . . .
C5 C 0.2183(5) 0.9068(3) 0.3303(4) 0.0221(6) Uani 1 1 d . . . . .
H5 H 0.209288 0.975927 0.379673 0.026 Uiso 1 1 calc R . . . .
C4 C 0.1961(5) 0.9173(3) 0.1916(4) 0.0230(6) Uani 1 1 d . . . . .
H4 H 0.171842 0.993067 0.151269 0.028 Uiso 1 1 calc R . . . .
C3 C 0.2087(5) 0.8218(3) 0.1146(3) 0.0209(6) Uani 1 1 d . . . . .
H3 H 0.193680 0.829838 0.022075 0.025 Uiso 1 1 calc R . . . .
F2 F 0.0481(3) 0.65531(18) 0.6364(2) 0.0262(4) Uani 1 1 d . . . . .
F1 F 0.2250(3) 0.7914(2) 0.7847(3) 0.0358(5) Uani 1 1 d . . . . .
F3 F -0.0748(4) 0.7285(3) 0.7994(2) 0.0358(5) Uani 1 1 d . . . . .
F4 F -0.0569(4) 0.8458(2) 0.6271(2) 0.0412(6) Uani 1 1 d . . . . .
B1 B 0.0343(5) 0.7550(3) 0.7108(4) 0.0205(6) Uani 1 1 d . . . . .

loop_
_atom_site_aniso_label
_atom_site_aniso_U_11
_atom_site_aniso_U_22
_atom_site_aniso_U_33
_atom_site_aniso_U_23
_atom_site_aniso_U_13
_atom_site_aniso_U_12
Ag1 0.02860(10) 0.01703(12) 0.01420(10) 0.00318(10) 0.00894(7) -0.00024(10)
S1 0.0259(3) 0.0133(4) 0.0168(3) 0.0006(3) 0.0090(2) -0.0006(3)
S2 0.0245(3) 0.0132(5) 0.0143(3) -0.0002(2) 0.0057(2) -0.0021(2)
N4 0.0240(11) 0.0174(12) 0.0145(11) 0.0009(9) 0.0060(9) 0.0006(9)
O1 0.0272(12) 0.0357(15) 0.0420(16) -0.0150(13) 0.0072(11) -0.0021(11)
N2 0.0240(12) 0.0179(12) 0.0160(11) 0.0022(10) 0.0060(9) -0.0033(10)
N1 0.0236(11) 0.0137(12) 0.0164(12) 0.0028(9) 0.0079(9) 0.0001(9)
C7 0.0141(11) 0.0145(12) 0.0134(12) 0.0007(10) 0.0024(9) -0.0002(9)
N3 0.0190(10) 0.0157(12) 0.0135(11) 0.0006(9) 0.0047(8) -0.0020(8)
C2 0.0163(12) 0.0164(13) 0.0154(12) 0.0007(10) 0.0053(9) -0.0015(9)
C1 0.0176(12) 0.0154(13) 0.0176(13) 0.0021(10) 0.0064(10) -0.0020(10)
C8 0.0181(12) 0.0162(13) 0.0142(13) 0.0018(10) 0.0048(10) 0.0016(10)
C11 0.0202(12) 0.0162(13) 0.0245(15) -0.0027(12) 0.0040(11) 0.0001(10)
C12 0.0204(12) 0.0182(13) 0.0137(12) -0.0009(11) 0.0020(10) 0.0015(10)
C9 0.0249(13) 0.0179(14) 0.0204(14) 0.0055(11) 0.0089(11) 0.0022(11)
C6 0.0262(14) 0.0184(15) 0.0203(14) -0.0011(12) 0.0103(11) -0.0007(11)
C10 0.0222(13) 0.0136(14) 0.0269(16) 0.0036(11) 0.0068(11) 0.0009(10)
C5 0.0244(14) 0.0142(13) 0.0297(17) -0.0029(12) 0.0111(12) -0.0021(11)
C4 0.0215(14) 0.0164(14) 0.0300(16) 0.0074(12) 0.0055(12) -0.0018(11)
C3 0.0222(13) 0.0195(14) 0.0189(14) 0.0065(11) 0.0027(11) -0.0026(11)
F2 0.0317(10) 0.0173(9) 0.0282(10) -0.0035(8) 0.0061(8) 0.0055(7)
F1 0.0270(10) 0.0367(13) 0.0440(14) -0.0167(11) 0.0106(9) -0.0071(9)
F3 0.0321(11) 0.0523(15) 0.0269(11) -0.0025(10) 0.0143(9) -0.0042(10)
F4 0.0680(17) 0.0245(11) 0.0267(11) 0.0019(9) 0.0064(11) 0.0191(11)
B1 0.0245(15) 0.0185(16) 0.0186(14) 0.0008(12) 0.0060(12) 0.0032(12)

loop_
_atom_type_symbol
_atom_type_description
_atom_type_scat_dispersion_real
_atom_type_scat_dispersion_imag
_atom_type_scat_source
C C 0.0033 0.0016 'International Tables Vol C Tables 4.2.6.8 and 6.1.1.4'
H H 0.0000 0.0000 'International Tables Vol C Tables 4.2.6.8 and 6.1.1.4'
Ag Ag -0.8971 1.1015 'International Tables Vol C Tables 4.2.6.8 and 6.1.1.4'
B B 0.0013 0.0007 'International Tables Vol C Tables 4.2.6.8 and 6.1.1.4'
F F 0.0171 0.0103 'International Tables Vol C Tables 4.2.6.8 and 6.1.1.4'
N N 0.0061 0.0033 'International Tables Vol C Tables 4.2.6.8 and 6.1.1.4'
O O 0.0106 0.0060 'International Tables Vol C Tables 4.2.6.8 and 6.1.1.4'
S S 0.1246 0.1234 'International Tables Vol C Tables 4.2.6.8 and 6.1.1.4'

loop_
_geom_angle_atom_site_label_1
_geom_angle_atom_site_label_2
_geom_angle_atom_site_label_3
_geom_angle
_geom_angle_site_symmetry_1
_geom_angle_site_symmetry_3
_geom_angle_publ_flag
N1 Ag1 O1 99.21(10) . . ?
N1 Ag1 N3 169.83(10) . . ?
N3 Ag1 O1 90.80(10) . . ?
N2 S1 N1 99.70(16) . . ?
N4 S2 N3 99.81(14) . . ?
C8 N4 S2 107.3(2) . . ?
C2 N2 S1 107.4(2) . . ?
S1 N1 Ag1 123.82(15) . . ?
C1 N1 Ag1 128.9(2) . . ?
C1 N1 S1 107.2(2) . . ?
N3 C7 C8 112.0(3) . . ?
N3 C7 C12 127.2(3) . . ?
C12 C7 C8 120.8(3) . . ?
S2 N3 Ag1 120.72(14) . . ?
C7 N3 Ag1 131.8(2) . . ?
C7 N3 S2 107.4(2) . . ?
N2 C2 C1 113.6(3) . . ?
N2 C2 C3 125.9(3) . . ?
C3 C2 C1 120.4(3) . . ?
N1 C1 C2 112.0(3) . . ?
N1 C1 C6 126.8(3) . . ?
C6 C1 C2 121.1(3) . . ?
N4 C8 C7 113.4(3) . . ?
N4 C8 C9 126.6(3) . . ?
C9 C8 C7 120.0(3) . . ?
C12 C11 C10 122.1(3) . . ?
C11 C12 C7 117.1(3) . . ?
C10 C9 C8 118.4(3) . . ?
C5 C6 C1 116.8(3) . . ?
C9 C10 C11 121.6(3) . . ?
C6 C5 C4 122.3(3) . . ?
C3 C4 C5 122.0(3) . . ?
C4 C3 C2 117.3(3) . . ?
F2 B1 F1 110.1(3) . . ?
F2 B1 F3 109.7(3) . . ?
F3 B1 F1 108.1(3) . . ?
F4 B1 F2 109.8(3) . . ?
F4 B1 F1 109.1(3) . . ?
F4 B1 F3 110.0(3) . . ?

loop_
_geom_bond_atom_site_label_1
_geom_bond_atom_site_label_2
_geom_bond_distance
_geom_bond_site_symmetry_2
_geom_bond_publ_flag
Ag1 O1 2.586(3) . ?
Ag1 N1 2.160(3) . ?
Ag1 N3 2.169(3) . ?
S1 N2 1.607(3) . ?
S1 N1 1.635(3) . ?
S2 N4 1.611(3) . ?
S2 N3 1.628(3) . ?
N4 C8 1.348(4) . ?
N2 C2 1.348(4) . ?
N1 C1 1.356(4) . ?
C7 N3 1.354(4) . ?
C7 C8 1.434(4) . ?
C7 C12 1.420(4) . ?
C2 C1 1.429(4) . ?
C2 C3 1.420(4) . ?
C1 C6 1.418(4) . ?
C8 C9 1.414(4) . ?
C11 C12 1.370(5) . ?
C11 C10 1.429(5) . ?
C9 C10 1.355(5) . ?
C6 C5 1.371(4) . ?
C5 C4 1.423(5) . ?
C4 C3 1.368(5) . ?
F2 B1 1.391(4) . ?
F1 B1 1.400(4) . ?
F3 B1 1.392(4) . ?
F4 B1 1.385(4) . ?

loop_
_geom_hbond_atom_site_label_D
_geom_hbond_atom_site_label_H
_geom_hbond_atom_site_label_A
_geom_hbond_distance_DH
_geom_hbond_distance_HA
_geom_hbond_distance_DA
_geom_hbond_angle_DHA
_geom_hbond_site_symmetry_A
_geom_hbond_publ_flag
O1 H1B F1 0.87 1.91 2.758(4) 164.5 . yes
